data_1570518
loop_
_publ_author_name
'Kosuge, Ryota'
'Kawasaki, Takeshi'
'Kitase, Kosuke'
'Kosone, Takashi'

_publ_section_title
;
 The Synthesis and Crystal Structures of New One- and Two-Dimensional
 Fe(II) Coordination Polymers Using Imidazole Derivatives
;
_journal_issue 12
_journal_name_full Crystals
_journal_page_first 1658
_journal_paper_doi 10.3390/cryst13121658
_journal_volume 13
_journal_year 2023
_chemical_formula_sum 'C44 H40 Fe N12 Ni'
_chemical_formula_weight 851.44
_space_group_crystal_system triclinic
_space_group_IT_number 2
_space_group_name_Hall '-P 1'
_space_group_name_H-M_alt 'P -1'
_atom_sites_solution_hydrogens geom
_audit_creation_method SHELXL-2017/1
_cell_angle_alpha 98.322(2)
_cell_angle_beta 93.508(2)
_cell_angle_gamma 115.150(2)
_cell_formula_units_Z 1
_cell_length_a 9.4355(12)
_cell_length_b 9.9756(12)
_cell_length_c 12.5092(16)
_cell_measurement_reflns_used 1539
_cell_measurement_temperature 275(2)
_cell_measurement_theta_max 23.6259
_cell_measurement_theta_min 2.4073
_cell_volume 1044.6(2)
_computing_structure_refinement 'SHELXL-2017/1 (Sheldrick, 2017)'
_computing_structure_solution 'SHELXT 2014/5 (Sheldrick, 2014)'
_diffrn_ambient_temperature 275(2)
_diffrn_measured_fraction_theta_full 0.990
_diffrn_measured_fraction_theta_max 0.990
_diffrn_measurement_device_type 'Bruker APEX-II CCD'
_diffrn_radiation_type MoK\a
_diffrn_radiation_wavelength 0.71073
_diffrn_reflns_av_R_equivalents 0.0213
_diffrn_reflns_av_unetI/netI 0.0414
_diffrn_reflns_Laue_measured_fraction_full 0.990
_diffrn_reflns_Laue_measured_fraction_max 0.990
_diffrn_reflns_limit_h_max 10
_diffrn_reflns_limit_h_min -10
_diffrn_reflns_limit_k_max 8
_diffrn_reflns_limit_k_min -11
_diffrn_reflns_limit_l_max 14
_diffrn_reflns_limit_l_min -11
_diffrn_reflns_number 5136
_diffrn_reflns_point_group_measured_fraction_full 0.990
_diffrn_reflns_point_group_measured_fraction_max 0.990
_diffrn_reflns_theta_full 24.019
_diffrn_reflns_theta_max 24.019
_diffrn_reflns_theta_min 1.661
_exptl_absorpt_coefficient_mu 0.845
_exptl_absorpt_correction_T_max 0.5613
_exptl_absorpt_correction_T_min 0.5136
_exptl_absorpt_correction_type multi-scan
_exptl_crystal_colour yellow
_exptl_crystal_density_diffrn 1.353
_exptl_crystal_density_meas ?
_exptl_crystal_description pillar
_exptl_crystal_F_000 442
_exptl_crystal_size_max 0.5
_exptl_crystal_size_mid 0.1
_exptl_crystal_size_min 0.1
_refine_diff_density_max 0.532
_refine_diff_density_min -0.402
_refine_diff_density_rms 0.087
_refine_ls_extinction_method none
_refine_ls_goodness_of_fit_ref 0.927
_refine_ls_hydrogen_treatment constr
_refine_ls_matrix_type full
_refine_ls_number_parameters 265
_refine_ls_number_reflns 3253
_refine_ls_number_restraints 0
_refine_ls_restrained_S_all 0.927
_refine_ls_R_factor_all 0.0542
_refine_ls_R_factor_gt 0.0428
_refine_ls_shift/su_max 0.000
_refine_ls_shift/su_mean 0.000
_refine_ls_structure_factor_coef Fsqd
_refine_ls_weighting_details 'w=1/[\s^2^(Fo^2^)+(0.1000P)^2^+1.0093P] where P=(Fo^2^+2Fc^2^)/3'
_refine_ls_weighting_scheme calc
_refine_ls_wR_factor_gt 0.1302
_refine_ls_wR_factor_ref 0.1475
_reflns_Friedel_coverage 0.000
_reflns_number_gt 2672
_reflns_number_total 3253
_reflns_threshold_expression 'I > 2\s(I)'
_cod_data_source_file compound2.cif
_cod_data_source_block test01_K_a
_cod_depositor_comments
;
The following automatic conversions were performed:

data item '_exptl_crystal_density_meas' value 'not measured' was
changed to '?' -- the value is perceived as not measured.

Automatic conversion script
Id: cif_fix_values 8170 2020-07-09 18:12:32Z antanas 
;
_cod_database_code 1570518
_shelx_shelxl_version_number 2017/1
_shelx_space_group_comment
;
The symmetry employed for this shelxl refinement is uniquely defined
by the following loop, which should always be used as a source of
symmetry information in preference to the above space-group names.
They are only intended as comments.
;

loop_
_space_group_symop_operation_xyz
'x, y, z'
'-x, -y, -z'

loop_
_atom_site_label
_atom_site_type_symbol
_atom_site_fract_x
_atom_site_fract_y
_atom_site_fract_z
_atom_site_U_iso_or_equiv
_atom_site_adp_type
_atom_site_occupancy
_atom_site_site_symmetry_order
_atom_site_calc_flag
_atom_site_refinement_flags_posn
_atom_site_refinement_flags_adp
_atom_site_refinement_flags_occupancy
_atom_site_disorder_assembly
_atom_site_disorder_group
C1 C 1.0092(5) 0.8167(4) 0.9633(3) 0.0373(9) Uani 1 1 d . . . . .
C2 C 1.1939(6) 1.0763(5) 1.0900(4) 0.0541(12) Uani 1 1 d . . . . .
C3 C 0.6461(5) 0.4393(5) 0.9216(3) 0.0438(10) Uani 1 1 d . . . . .
H3 H 0.671359 0.541540 0.935391 0.053 Uiso 1 1 calc R U . . .
C4 C 0.5001(5) 0.3274(5) 0.8891(4) 0.0543(12) Uani 1 1 d . . . . .
H4 H 0.407330 0.337506 0.876058 0.065 Uiso 1 1 calc R U . . .
C5 C 0.3908(5) 0.0429(5) 0.8359(4) 0.0586(12) Uani 1 1 d . . . . .
H5A H 0.304204 0.021340 0.878862 0.070 Uiso 1 1 calc R U . . .
H5B H 0.432845 -0.029393 0.842290 0.070 Uiso 1 1 calc R U . . .
C6 C 0.3292(5) 0.0253(5) 0.7175(4) 0.0465(10) Uani 1 1 d . . . . .
C7 C 0.4285(5) 0.0964(6) 0.6453(4) 0.0586(12) Uani 1 1 d . . . . .
H7 H 0.534961 0.158189 0.669851 0.070 Uiso 1 1 calc R U . . .
C8 C 0.3711(6) 0.0766(6) 0.5382(4) 0.0630(13) Uani 1 1 d . . . . .
H8 H 0.438394 0.125815 0.490554 0.076 Uiso 1 1 calc R U . . .
C9 C 0.2150(6) -0.0156(6) 0.5008(4) 0.0657(14) Uani 1 1 d . . . . .
H9 H 0.176608 -0.029700 0.427747 0.079 Uiso 1 1 calc R U . . .
C10 C 0.1163(6) -0.0864(6) 0.5704(5) 0.0694(15) Uani 1 1 d . . . . .
H10 H 0.010223 -0.148615 0.544912 0.083 Uiso 1 1 calc R U . . .
C11 C 0.1725(5) -0.0666(5) 0.6790(4) 0.0568(12) Uani 1 1 d . . . . .
H11 H 0.104169 -0.115694 0.726136 0.068 Uiso 1 1 calc R U . . .
C12 C 0.6675(4) 0.2331(4) 0.9042(3) 0.0395(9) Uani 1 1 d . . . . .
H12 H 0.709061 0.163512 0.902713 0.047 Uiso 1 1 calc R U . . .
C13 C 1.0481(5) 0.2906(4) 0.7929(3) 0.0384(9) Uani 1 1 d . . . . .
H13 H 0.970306 0.200379 0.805195 0.046 Uiso 1 1 calc R U . . .
C14 C 1.1452(5) 0.3031(5) 0.7157(3) 0.0420(9) Uani 1 1 d . . . . .
H14 H 1.146281 0.224838 0.665922 0.050 Uiso 1 1 calc R U . . .
C15 C 1.3657(5) 0.5220(6) 0.6595(3) 0.0555(12) Uani 1 1 d . . . . .
H15A H 1.434899 0.472669 0.658780 0.067 Uiso 1 1 calc R U . . .
H15B H 1.428346 0.627561 0.692023 0.067 Uiso 1 1 calc R U . . .
C16 C 1.2982(5) 0.5094(5) 0.5439(3) 0.0430(10) Uani 1 1 d . . . . .
C17 C 1.2958(5) 0.3995(5) 0.4609(3) 0.0482(10) Uani 1 1 d . . . . .
H17 H 1.337074 0.333652 0.476337 0.058 Uiso 1 1 calc R U . . .
C18 C 1.2324(5) 0.3874(6) 0.3551(4) 0.0598(13) Uani 1 1 d . . . . .
H18 H 1.231583 0.313715 0.299969 0.072 Uiso 1 1 calc R U . . .
C19 C 1.1712(6) 0.4827(7) 0.3314(4) 0.0655(14) Uani 1 1 d . . . . .
H19 H 1.128948 0.474618 0.260332 0.079 Uiso 1 1 calc R U . . .
C20 C 1.1723(7) 0.5897(7) 0.4125(5) 0.0728(15) Uani 1 1 d . . . . .
H20 H 1.129432 0.654105 0.396585 0.087 Uiso 1 1 calc R U . . .
C21 C 1.2354(6) 0.6041(6) 0.5172(4) 0.0614(13) Uani 1 1 d . . . . .
H21 H 1.236111 0.679047 0.571177 0.074 Uiso 1 1 calc R U . . .
C22 C 1.1971(5) 0.5241(4) 0.8064(3) 0.0426(10) Uani 1 1 d . . . . .
H22 H 1.243551 0.628348 0.828909 0.051 Uiso 1 1 calc R U . . .
Fe1 Fe 1.000000 0.500000 1.000000 0.0251(2) Uani 1 2 d S . P . .
N1 N 1.0135(4) 0.7024(3) 0.9494(3) 0.0382(8) Uani 1 1 d . . . . .
N2 N 1.3121(6) 1.1201(5) 1.1438(4) 0.0864(16) Uani 1 1 d . . . . .
N3 N 0.7530(4) 0.3799(3) 0.9313(3) 0.0358(7) Uani 1 1 d . . . . .
N4 N 0.5145(4) 0.1954(4) 0.8790(3) 0.0478(9) Uani 1 1 d . . . . .
N5 N 1.0816(4) 0.4309(3) 0.8503(2) 0.0354(7) Uani 1 1 d . . . . .
N6 N 1.2408(4) 0.4531(4) 0.7256(2) 0.0398(8) Uani 1 1 d . . . . .
Ni1 Ni 1.000000 1.000000 1.000000 0.0361(2) Uani 1 2 d S . P . .

loop_
_atom_site_aniso_label
_atom_site_aniso_U_11
_atom_site_aniso_U_22
_atom_site_aniso_U_33
_atom_site_aniso_U_23
_atom_site_aniso_U_13
_atom_site_aniso_U_12
C1 0.047(2) 0.035(2) 0.035(2) 0.0090(16) 0.0036(17) 0.0221(18)
C2 0.071(3) 0.035(2) 0.063(3) 0.002(2) 0.000(3) 0.032(2)
C3 0.045(2) 0.046(2) 0.044(2) -0.0028(18) -0.0033(18) 0.028(2)
C4 0.044(3) 0.066(3) 0.056(3) -0.002(2) -0.003(2) 0.032(2)
C5 0.043(3) 0.049(3) 0.063(3) 0.004(2) -0.001(2) 0.004(2)
C6 0.037(2) 0.039(2) 0.054(3) -0.0018(19) 0.0013(19) 0.0120(18)
C7 0.037(2) 0.066(3) 0.064(3) 0.004(2) 0.005(2) 0.017(2)
C8 0.064(3) 0.066(3) 0.061(3) 0.004(2) 0.010(3) 0.033(3)
C9 0.073(4) 0.059(3) 0.060(3) -0.007(2) -0.013(3) 0.032(3)
C10 0.050(3) 0.061(3) 0.076(4) -0.002(3) -0.018(3) 0.014(2)
C11 0.041(3) 0.045(3) 0.070(3) 0.002(2) -0.001(2) 0.010(2)
C12 0.041(2) 0.037(2) 0.039(2) 0.0013(17) 0.0002(17) 0.0176(18)
C13 0.047(2) 0.031(2) 0.036(2) 0.0033(16) 0.0050(17) 0.0176(18)
C14 0.051(2) 0.045(2) 0.032(2) 0.0000(17) 0.0078(18) 0.026(2)
C15 0.038(2) 0.080(3) 0.041(2) 0.014(2) 0.0070(19) 0.018(2)
C16 0.033(2) 0.052(3) 0.039(2) 0.0116(19) 0.0130(17) 0.0121(19)
C17 0.040(2) 0.052(3) 0.052(3) 0.007(2) 0.0121(19) 0.019(2)
C18 0.048(3) 0.070(3) 0.042(3) -0.005(2) 0.010(2) 0.012(2)
C19 0.051(3) 0.095(4) 0.044(3) 0.023(3) 0.004(2) 0.024(3)
C20 0.076(4) 0.082(4) 0.078(4) 0.034(3) 0.011(3) 0.045(3)
C21 0.075(3) 0.068(3) 0.052(3) 0.009(2) 0.010(2) 0.042(3)
C22 0.050(2) 0.036(2) 0.035(2) 0.0031(17) 0.0049(18) 0.0142(19)
Fe1 0.0317(4) 0.0203(4) 0.0248(4) 0.0017(3) 0.0021(3) 0.0140(3)
N1 0.049(2) 0.0304(17) 0.0371(18) 0.0066(14) 0.0012(14) 0.0197(15)
N2 0.087(4) 0.067(3) 0.100(4) -0.020(3) -0.031(3) 0.046(3)
N3 0.0373(18) 0.0336(17) 0.0355(17) 0.0014(13) -0.0003(14) 0.0168(15)
N4 0.0364(19) 0.047(2) 0.051(2) 0.0008(16) -0.0036(16) 0.0140(16)
N5 0.0434(18) 0.0325(16) 0.0316(17) 0.0046(13) 0.0055(14) 0.0183(14)
N6 0.0356(18) 0.051(2) 0.0295(17) 0.0057(15) 0.0078(14) 0.0164(16)
Ni1 0.0520(5) 0.0247(4) 0.0376(4) 0.0067(3) 0.0070(3) 0.0220(3)

loop_
_atom_type_symbol
_atom_type_description
_atom_type_scat_dispersion_real
_atom_type_scat_dispersion_imag
_atom_type_scat_source
C C 0.0033 0.0016 'International Tables Vol C Tables 4.2.6.8 and 6.1.1.4'
H H 0.0000 0.0000 'International Tables Vol C Tables 4.2.6.8 and 6.1.1.4'
Fe Fe 0.3463 0.8444 'International Tables Vol C Tables 4.2.6.8 and 6.1.1.4'
N N 0.0061 0.0033 'International Tables Vol C Tables 4.2.6.8 and 6.1.1.4'
Ni Ni 0.3393 1.1124 'International Tables Vol C Tables 4.2.6.8 and 6.1.1.4'

loop_
_geom_angle_atom_site_label_1
_geom_angle_atom_site_label_2
_geom_angle_atom_site_label_3
_geom_angle
_geom_angle_site_symmetry_1
_geom_angle_site_symmetry_3
_geom_angle_publ_flag
N1 C1 Ni1 174.4(3) . . ?
N2 C2 Ni1 178.6(4) . . ?
C4 C3 N3 109.8(4) . . ?
C4 C3 H3 125.1 . . ?
N3 C3 H3 125.1 . . ?
C3 C4 N4 106.5(4) . . ?
C3 C4 H4 126.8 . . ?
N4 C4 H4 126.8 . . ?
N4 C5 C6 111.6(4) . . ?
N4 C5 H5A 109.3 . . ?
C6 C5 H5A 109.3 . . ?
N4 C5 H5B 109.3 . . ?
C6 C5 H5B 109.3 . . ?
H5A C5 H5B 108.0 . . ?
C11 C6 C7 118.6(4) . . ?
C11 C6 C5 119.9(4) . . ?
C7 C6 C5 121.5(4) . . ?
C8 C7 C6 120.6(4) . . ?
C8 C7 H7 119.7 . . ?
C6 C7 H7 119.7 . . ?
C9 C8 C7 120.2(5) . . ?
C9 C8 H8 119.9 . . ?
C7 C8 H8 119.9 . . ?
C10 C9 C8 119.9(5) . . ?
C10 C9 H9 120.0 . . ?
C8 C9 H9 120.0 . . ?
C9 C10 C11 120.4(5) . . ?
C9 C10 H10 119.8 . . ?
C11 C10 H10 119.8 . . ?
C6 C11 C10 120.2(5) . . ?
C6 C11 H11 119.9 . . ?
C10 C11 H11 119.9 . . ?
N3 C12 N4 112.3(3) . . ?
N3 C12 H12 123.8 . . ?
N4 C12 H12 123.8 . . ?
C14 C13 N5 109.8(3) . . ?
C14 C13 H13 125.1 . . ?
N5 C13 H13 125.1 . . ?
C13 C14 N6 106.3(3) . . ?
C13 C14 H14 126.9 . . ?
N6 C14 H14 126.9 . . ?
N6 C15 C16 111.5(3) . . ?
N6 C15 H15A 109.3 . . ?
C16 C15 H15A 109.3 . . ?
N6 C15 H15B 109.3 . . ?
C16 C15 H15B 109.3 . . ?
H15A C15 H15B 108.0 . . ?
C21 C16 C17 117.8(4) . . ?
C21 C16 C15 121.7(4) . . ?
C17 C16 C15 120.6(4) . . ?
C18 C17 C16 120.3(4) . . ?
C18 C17 H17 119.8 . . ?
C16 C17 H17 119.8 . . ?
C19 C18 C17 120.5(5) . . ?
C19 C18 H18 119.8 . . ?
C17 C18 H18 119.8 . . ?
C18 C19 C20 119.4(5) . . ?
C18 C19 H19 120.3 . . ?
C20 C19 H19 120.3 . . ?
C19 C20 C21 121.0(5) . . ?
C19 C20 H20 119.5 . . ?
C21 C20 H20 119.5 . . ?
C20 C21 C16 121.0(5) . . ?
C20 C21 H21 119.5 . . ?
C16 C21 H21 119.5 . . ?
N5 C22 N6 112.6(3) . . ?
N5 C22 H22 123.7 . . ?
N6 C22 H22 123.7 . . ?
N1 Fe1 N1 180.0 . 2_767 ?
N1 Fe1 N3 89.39(12) . 2_767 ?
N1 Fe1 N3 90.61(12) 2_767 2_767 ?
N1 Fe1 N3 90.61(12) . . ?
N1 Fe1 N3 89.39(12) 2_767 . ?
N3 Fe1 N3 180.0 2_767 . ?
N1 Fe1 N5 87.55(12) . 2_767 ?
N1 Fe1 N5 92.45(12) 2_767 2_767 ?
N3 Fe1 N5 93.45(12) 2_767 2_767 ?
N3 Fe1 N5 86.55(12) . 2_767 ?
N1 Fe1 N5 92.45(12) . . ?
N1 Fe1 N5 87.55(12) 2_767 . ?
N3 Fe1 N5 86.55(12) 2_767 . ?
N3 Fe1 N5 93.45(12) . . ?
N5 Fe1 N5 180.00(15) 2_767 . ?
C1 N1 Fe1 153.3(3) . . ?
C12 N3 C3 104.7(3) . . ?
C12 N3 Fe1 127.5(3) . . ?
C3 N3 Fe1 127.1(3) . . ?
C12 N4 C4 106.7(3) . . ?
C12 N4 C5 125.7(4) . . ?
C4 N4 C5 127.2(4) . . ?
C22 N5 C13 104.7(3) . . ?
C22 N5 Fe1 123.6(3) . . ?
C13 N5 Fe1 131.0(3) . . ?
C22 N6 C14 106.6(3) . . ?
C22 N6 C15 127.1(4) . . ?
C14 N6 C15 126.3(3) . . ?
C1 Ni1 C1 180.0 2_777 . ?
C1 Ni1 C2 89.39(17) 2_777 2_777 ?
C1 Ni1 C2 90.61(17) . 2_777 ?
C1 Ni1 C2 90.61(17) 2_777 . ?
C1 Ni1 C2 89.39(17) . . ?
C2 Ni1 C2 180.0(3) 2_777 . ?

loop_
_geom_bond_atom_site_label_1
_geom_bond_atom_site_label_2
_geom_bond_distance
_geom_bond_site_symmetry_2
_geom_bond_publ_flag
C1 N1 1.146(5) . ?
C1 Ni1 1.860(4) . ?
C2 N2 1.139(6) . ?
C2 Ni1 1.874(5) . ?
C3 C4 1.343(6) . ?
C3 N3 1.377(5) . ?
C3 H3 0.9300 . ?
C4 N4 1.369(6) . ?
C4 H4 0.9300 . ?
C5 N4 1.464(5) . ?
C5 C6 1.514(6) . ?
C5 H5A 0.9700 . ?
C5 H5B 0.9700 . ?
C6 C11 1.375(6) . ?
C6 C7 1.386(6) . ?
C7 C8 1.368(7) . ?
C7 H7 0.9300 . ?
C8 C9 1.369(7) . ?
C8 H8 0.9300 . ?
C9 C10 1.358(8) . ?
C9 H9 0.9300 . ?
C10 C11 1.382(7) . ?
C10 H10 0.9300 . ?
C11 H11 0.9300 . ?
C12 N3 1.315(5) . ?
C12 N4 1.331(5) . ?
C12 H12 0.9300 . ?
C13 C14 1.354(6) . ?
C13 N5 1.371(5) . ?
C13 H13 0.9300 . ?
C14 N6 1.361(5) . ?
C14 H14 0.9300 . ?
C15 N6 1.464(5) . ?
C15 C16 1.510(6) . ?
C15 H15A 0.9700 . ?
C15 H15B 0.9700 . ?
C16 C21 1.378(6) . ?
C16 C17 1.388(6) . ?
C17 C18 1.385(6) . ?
C17 H17 0.9300 . ?
C18 C19 1.361(7) . ?
C18 H18 0.9300 . ?
C19 C20 1.358(8) . ?
C19 H19 0.9300 . ?
C20 C21 1.366(7) . ?
C20 H20 0.9300 . ?
C21 H21 0.9300 . ?
C22 N5 1.309(5) . ?
C22 N6 1.336(5) . ?
C22 H22 0.9300 . ?
Fe1 N1 2.158(3) . ?
Fe1 N1 2.158(3) 2_767 ?
Fe1 N3 2.165(3) 2_767 ?
Fe1 N3 2.165(3) . ?
Fe1 N5 2.197(3) 2_767 ?
Fe1 N5 2.197(3) . ?
